data_4318004
loop_
_publ_author_name
'P. Gall'
'N. Barrier'
'R. Gautier'
'P. Gougeon'

_publ_section_title
;
 Synthesis, Structural Trends, and Physical and Electronic Properties of
 the Reduced Molybdenum Oxides R4Mo4O11 (R = Nd-Tm and Y) Containing
 Infinite Chains of Trans-Edge-Shared Octahedral Clusters
;
_journal_name_full 'Inorganic Chemistry'
_journal_page_first 2879
_journal_page_last 2885
_journal_paper_doi 10.1021/ic011000i
_journal_volume 41
_journal_year 2002
_chemical_formula_sum 'Mo4 O11 Tb4'
_chemical_formula_weight 1195.44
_chemical_name_systematic
;
  ?
;
_space_group_IT_number 55
_symmetry_cell_setting orthorhombic
_symmetry_space_group_name_Hall '-P 2 2ab'
_symmetry_space_group_name_H-M 'P b a m'
_atom_sites_solution_hydrogens geom
_atom_sites_solution_primary direct
_atom_sites_solution_secondary difmap
_audit_creation_method SHELXL-97
_cell_angle_alpha 90.00
_cell_angle_beta 90.00
_cell_angle_gamma 90.00
_cell_formula_units_Z 4
_cell_length_a 10.7369(6)
_cell_length_b 15.9112(12)
_cell_length_c 5.6764(2)
_cell_measurement_temperature 293(2)
_cell_volume 969.74(10)
_computing_structure_refinement 'SHELXL-97 (Sheldrick, 1997)'
_diffrn_ambient_temperature 293(2)
_diffrn_measured_fraction_theta_full 0.974
_diffrn_measured_fraction_theta_max 0.974
_diffrn_radiation_monochromator graphite
_diffrn_radiation_source 'fine-focus sealed tube'
_diffrn_radiation_type MoK\a
_diffrn_radiation_wavelength 0.71070
_diffrn_reflns_av_R_equivalents 0.0000
_diffrn_reflns_av_sigmaI/netI 0.0286
_diffrn_reflns_limit_h_max 20
_diffrn_reflns_limit_h_min 0
_diffrn_reflns_limit_k_max 29
_diffrn_reflns_limit_k_min 0
_diffrn_reflns_limit_l_max 10
_diffrn_reflns_limit_l_min 0
_diffrn_reflns_number 3521
_diffrn_reflns_theta_full 41.91
_diffrn_reflns_theta_max 41.91
_diffrn_reflns_theta_min 2.29
_exptl_absorpt_coefficient_mu 33.806
_exptl_crystal_density_diffrn 8.188
_exptl_crystal_density_method 'not measured'
_exptl_crystal_F_000 2064
_refine_diff_density_max 3.830
_refine_diff_density_min -3.640
_refine_diff_density_rms 0.650
_refine_ls_extinction_coef 0.00148(7)
_refine_ls_extinction_expression Fc^*^=kFc[1+0.001xFc^2^\l^3^/sin(2\q)]^-1/4^
_refine_ls_extinction_method SHELXL
_refine_ls_goodness_of_fit_ref 1.077
_refine_ls_hydrogen_treatment mixed
_refine_ls_matrix_type full
_refine_ls_number_parameters 103
_refine_ls_number_reflns 3521
_refine_ls_number_restraints 0
_refine_ls_restrained_S_all 1.077
_refine_ls_R_factor_all 0.0402
_refine_ls_R_factor_gt 0.0261
_refine_ls_shift/su_max 0.001
_refine_ls_shift/su_mean 0.000
_refine_ls_structure_factor_coef Fsqd
_refine_ls_weighting_details 'calc w=1/[\s^2^(Fo^2^)+(0.0387P)^2^+0.2087P] where P=(Fo^2^+2Fc^2^)/3'
_refine_ls_weighting_scheme calc
_refine_ls_wR_factor_gt 0.0638
_refine_ls_wR_factor_ref 0.0670
_reflns_number_gt 3037
_reflns_number_total 3521
_reflns_threshold_expression >2sigma(I)
_cod_data_source_file ic011000i_4.cif
_cod_data_source_block tb4
_cod_database_code 4318004

loop_
_symmetry_equiv_pos_as_xyz
'x, y, z'
'-x+1/2, y+1/2, z'
'x+1/2, -y+1/2, z'
'-x, -y, z'
'-x, -y, -z'
'x-1/2, -y-1/2, -z'
'-x-1/2, y-1/2, -z'
'x, y, -z'

loop_
_atom_site_label
_atom_site_type_symbol
_atom_site_fract_x
_atom_site_fract_y
_atom_site_fract_z
_atom_site_U_iso_or_equiv
_atom_site_adp_type
_atom_site_occupancy
_atom_site_symmetry_multiplicity
_atom_site_calc_flag
_atom_site_refinement_flags
_atom_site_disorder_assembly
_atom_site_disorder_group
Tb1 Tb 0.31390(2) 0.276514(15) 0.5000 0.00407(5) Uani 1 2 d S . .
Tb2 Tb 0.07961(2) 0.098716(15) 0.5000 0.00414(5) Uani 1 2 d S . .
Tb3 Tb 0.09781(2) 0.237949(15) 0.0000 0.00393(4) Uani 1 2 d S . .
Tb4 Tb 0.88058(2) 0.077213(16) 0.0000 0.00446(5) Uani 1 2 d S . .
Mo1 Mo 0.36738(3) 0.084263(18) 0.27244(6) 0.00295(5) Uani 1 1 d . . .
Mo2 Mo 0.59128(4) 0.06745(3) 0.5000 0.00283(6) Uani 1 2 d S . .
Mo3 Mo 0.58259(4) 0.05957(3) 0.0000 0.00301(7) Uani 1 2 d S . .
O1 O 0.2267(3) 0.17365(17) 0.2627(5) 0.0055(4) Uani 1 1 d . . .
O2 O 0.1846(3) 0.36450(17) 0.2410(5) 0.0056(4) Uani 1 1 d . . .
O3 O 0.4592(3) 0.32638(16) 0.2473(5) 0.0050(4) Uani 1 1 d . . .
O4 O 0.4608(4) 0.1631(2) 0.5000 0.0051(6) Uani 1 2 d S . .
O5 O 0.2588(4) 0.0140(2) 0.5000 0.0053(6) Uani 1 2 d S . .
O6 O 0.4511(4) 0.1508(2) 0.0000 0.0048(6) Uani 1 2 d S . .
O7 O 0.2727(4) 0.0247(2) 0.0000 0.0038(5) Uani 1 2 d S . .
O8 O 0.5000 0.5000 0.2468(7) 0.0067(6) Uani 1 2 d S . .

loop_
_atom_site_aniso_label
_atom_site_aniso_U_11
_atom_site_aniso_U_22
_atom_site_aniso_U_33
_atom_site_aniso_U_23
_atom_site_aniso_U_13
_atom_site_aniso_U_12
Tb1 0.00495(9) 0.00429(8) 0.00297(9) 0.000 0.000 -0.00040(6)
Tb2 0.00465(9) 0.00483(8) 0.00292(9) 0.000 0.000 0.00023(6)
Tb3 0.00478(9) 0.00392(8) 0.00310(9) 0.000 0.000 0.00034(6)
Tb4 0.00488(9) 0.00480(8) 0.00369(9) 0.000 0.000 -0.00093(7)
Mo1 0.00386(10) 0.00332(10) 0.00167(11) 0.00006(8) 0.00010(8) 0.00020(7)
Mo2 0.00369(14) 0.00318(14) 0.00161(15) 0.000 0.000 -0.00027(11)
Mo3 0.00367(14) 0.00321(14) 0.00214(15) 0.000 0.000 -0.00005(11)
O1 0.0043(9) 0.0065(9) 0.0058(11) -0.0002(8) -0.0008(8) 0.0009(7)
O2 0.0075(10) 0.0058(9) 0.0036(10) 0.0004(8) 0.0008(9) 0.0012(8)
O3 0.0054(9) 0.0056(9) 0.0040(10) 0.0000(8) 0.0002(8) -0.0003(7)
O4 0.0052(13) 0.0044(13) 0.0058(14) 0.000 0.000 0.0006(11)
O5 0.0055(13) 0.0078(14) 0.0025(13) 0.000 0.000 -0.0004(11)
O6 0.0067(14) 0.0047(13) 0.0031(14) 0.000 0.000 0.0005(11)
O7 0.0051(13) 0.0036(12) 0.0026(13) 0.000 0.000 -0.0017(10)
O8 0.0097(14) 0.0058(13) 0.0045(14) 0.000 0.000 -0.0008(11)

loop_
_atom_type_symbol
_atom_type_description
_atom_type_scat_dispersion_real
_atom_type_scat_dispersion_imag
_atom_type_scat_source
Tb Tb -0.1723 4.1537 'International Tables Vol C Tables 4.2.6.8 and 6.1.1.4'
Mo Mo -1.6832 0.6857 'International Tables Vol C Tables 4.2.6.8 and 6.1.1.4'
O O 0.0106 0.0060 'International Tables Vol C Tables 4.2.6.8 and 6.1.1.4'

loop_
_geom_angle_atom_site_label_1
_geom_angle_atom_site_label_2
_geom_angle_atom_site_label_3
_geom_angle
_geom_angle_site_symmetry_1
_geom_angle_site_symmetry_3
_geom_angle_publ_flag
O3 Tb1 O3 78.66(14) 8_556 . ?
O3 Tb1 O1 153.46(10) 8_556 . ?
O3 Tb1 O1 99.08(10) . . ?
O3 Tb1 O1 99.08(10) 8_556 8_556 ?
O3 Tb1 O1 153.46(10) . 8_556 ?
O1 Tb1 O1 71.08(14) . 8_556 ?
O3 Tb1 O4 79.06(10) 8_556 . ?
O3 Tb1 O4 79.06(10) . . ?
O1 Tb1 O4 74.58(10) . . ?
O1 Tb1 O4 74.58(10) 8_556 . ?
O3 Tb1 O2 124.64(9) 8_556 . ?
O3 Tb1 O2 79.09(9) . . ?
O1 Tb1 O2 80.01(9) . . ?
O1 Tb1 O2 121.44(10) 8_556 . ?
O4 Tb1 O2 143.14(7) . . ?
O3 Tb1 O2 79.09(9) 8_556 8_556 ?
O3 Tb1 O2 124.64(9) . 8_556 ?
O1 Tb1 O2 121.44(10) . 8_556 ?
O1 Tb1 O2 80.01(9) 8_556 8_556 ?
O4 Tb1 O2 143.14(7) . 8_556 ?
O2 Tb1 O2 73.42(13) . 8_556 ?
O3 Tb1 Mo1 116.34(7) 8_556 . ?
O3 Tb1 Mo1 87.58(7) . . ?
O1 Tb1 Mo1 37.33(7) . . ?
O1 Tb1 Mo1 69.54(7) 8_556 . ?
O4 Tb1 Mo1 37.29(7) . . ?
O2 Tb1 Mo1 112.57(6) . . ?
O2 Tb1 Mo1 147.36(7) 8_556 . ?
O3 Tb1 Mo1 87.58(7) 8_556 8_556 ?
O3 Tb1 Mo1 116.34(7) . 8_556 ?
O1 Tb1 Mo1 69.54(7) . 8_556 ?
O1 Tb1 Mo1 37.33(7) 8_556 8_556 ?
O4 Tb1 Mo1 37.29(7) . 8_556 ?
O2 Tb1 Mo1 147.36(7) . 8_556 ?
O2 Tb1 Mo1 112.57(6) 8_556 8_556 ?
Mo1 Tb1 Mo1 45.080(12) . 8_556 ?
O3 Tb1 Mo2 103.04(7) 8_556 6_566 ?
O3 Tb1 Mo2 103.04(7) . 6_566 ?
O1 Tb1 Mo2 103.22(7) . 6_566 ?
O1 Tb1 Mo2 103.22(7) 8_556 6_566 ?
O4 Tb1 Mo2 177.25(9) . 6_566 ?
O2 Tb1 Mo2 36.72(7) . 6_566 ?
O2 Tb1 Mo2 36.72(7) 8_556 6_566 ?
Mo1 Tb1 Mo2 140.545(10) . 6_566 ?
Mo1 Tb1 Mo2 140.545(10) 8_556 6_566 ?
O3 Tb1 Tb2 39.99(7) 8_556 6_666 ?
O3 Tb1 Tb2 39.99(7) . 6_666 ?
O1 Tb1 Tb2 137.31(7) . 6_666 ?
O1 Tb1 Tb2 137.31(7) 8_556 6_666 ?
O4 Tb1 Tb2 83.67(9) . 6_666 ?
O2 Tb1 Tb2 97.94(7) . 6_666 ?
O2 Tb1 Tb2 97.94(7) 8_556 6_666 ?
Mo1 Tb1 Tb2 112.249(10) . 6_666 ?
Mo1 Tb1 Tb2 112.249(10) 8_556 6_666 ?
Mo2 Tb1 Tb2 99.080(11) 6_566 6_666 ?
O3 Tb1 Tb3 166.47(7) 8_556 . ?
O3 Tb1 Tb3 90.25(7) . . ?
O1 Tb1 Tb3 35.64(7) . . ?
O1 Tb1 Tb3 94.31(7) 8_556 . ?
O4 Tb1 Tb3 106.65(6) . . ?
O2 Tb1 Tb3 44.37(6) . . ?
O2 Tb1 Tb3 101.43(7) 8_556 . ?
Mo1 Tb1 Tb3 70.354(7) . . ?
Mo1 Tb1 Tb3 104.431(9) 8_556 . ?
Mo2 Tb1 Tb3 71.699(7) 6_566 . ?
Tb2 Tb1 Tb3 127.349(5) 6_666 . ?
O3 Tb2 O3 78.42(14) 3_455 6_566 ?
O3 Tb2 O8 75.60(8) 3_455 2_545 ?
O3 Tb2 O8 122.92(8) 6_566 2_545 ?
O3 Tb2 O8 122.92(8) 3_455 6_566 ?
O3 Tb2 O8 75.60(8) 6_566 6_566 ?
O8 Tb2 O8 77.59(16) 2_545 6_566 ?
O3 Tb2 O5 140.17(7) 3_455 . ?
O3 Tb2 O5 140.17(7) 6_566 . ?
O8 Tb2 O5 84.97(8) 2_545 . ?
O8 Tb2 O5 84.97(8) 6_566 . ?
O3 Tb2 O1 118.03(9) 3_455 8_556 ?
O3 Tb2 O1 76.03(9) 6_566 8_556 ?
O8 Tb2 O1 159.94(7) 2_545 8_556 ?
O8 Tb2 O1 103.55(10) 6_566 8_556 ?
O5 Tb2 O1 75.25(10) . 8_556 ?
O3 Tb2 O1 76.03(9) 3_455 . ?
O3 Tb2 O1 118.03(9) 6_566 . ?
O8 Tb2 O1 103.55(10) 2_545 . ?
O8 Tb2 O1 159.94(7) 6_566 . ?
O5 Tb2 O1 75.25(10) . . ?
O1 Tb2 O1 68.48(14) 8_556 . ?
O3 Tb2 Mo1 143.47(7) 3_455 8_556 ?
O3 Tb2 Mo1 108.48(7) 6_566 8_556 ?
O8 Tb2 Mo1 122.488(12) 2_545 8_556 ?
O8 Tb2 Mo1 93.15(4) 6_566 8_556 ?
O5 Tb2 Mo1 37.52(7) . 8_556 ?
O1 Tb2 Mo1 37.84(6) 8_556 8_556 ?
O1 Tb2 Mo1 69.11(7) . 8_556 ?
O3 Tb2 Mo1 108.48(7) 3_455 . ?
O3 Tb2 Mo1 143.47(7) 6_566 . ?
O8 Tb2 Mo1 93.15(4) 2_545 . ?
O8 Tb2 Mo1 122.488(12) 6_566 . ?
O5 Tb2 Mo1 37.52(7) . . ?
O1 Tb2 Mo1 69.11(7) 8_556 . ?
O1 Tb2 Mo1 37.84(6) . . ?
Mo1 Tb2 Mo1 45.265(12) 8_556 . ?
O3 Tb2 Tb1 39.86(7) 3_455 6_566 ?
O3 Tb2 Tb1 39.86(7) 6_566 6_566 ?
O8 Tb2 Tb1 94.888(10) 2_545 6_566 ?
O8 Tb2 Tb1 94.888(10) 6_566 6_566 ?
O5 Tb2 Tb1 179.82(10) . 6_566 ?
O1 Tb2 Tb1 104.90(6) 8_556 6_566 ?
O1 Tb2 Tb1 104.90(6) . 6_566 ?
Mo1 Tb2 Tb1 142.623(9) 8_556 6_566 ?
Mo1 Tb2 Tb1 142.623(9) . 6_566 ?
O3 Tb2 Tb4 37.50(7) 3_455 1_455 ?
O3 Tb2 Tb4 102.24(7) 6_566 1_455 ?
O8 Tb2 Tb4 38.10(5) 2_545 1_455 ?
O8 Tb2 Tb4 102.10(7) 6_566 1_455 ?
O5 Tb2 Tb4 115.81(5) . 1_455 ?
O1 Tb2 Tb4 152.90(7) 8_556 1_455 ?
O1 Tb2 Tb4 89.73(7) . 1_455 ?
Mo1 Tb2 Tb4 148.270(8) 8_556 1_455 ?
Mo1 Tb2 Tb4 103.799(7) . 1_455 ?
Tb1 Tb2 Tb4 64.107(6) 6_566 1_455 ?
O3 Tb2 Tb4 102.24(7) 3_455 1_456 ?
O3 Tb2 Tb4 37.50(7) 6_566 1_456 ?
O8 Tb2 Tb4 102.10(7) 2_545 1_456 ?
O8 Tb2 Tb4 38.10(5) 6_566 1_456 ?
O5 Tb2 Tb4 115.81(5) . 1_456 ?
O1 Tb2 Tb4 89.73(7) 8_556 1_456 ?
O1 Tb2 Tb4 152.90(7) . 1_456 ?
Mo1 Tb2 Tb4 103.799(7) 8_556 1_456 ?
Mo1 Tb2 Tb4 148.270(8) . 1_456 ?
Tb1 Tb2 Tb4 64.107(6) 6_566 1_456 ?
Tb4 Tb2 Tb4 105.348(9) 1_455 1_456 ?
O1 Tb3 O1 81.82(14) 8 . ?
O1 Tb3 O3 78.02(10) 8 6_565 ?
O1 Tb3 O3 126.60(9) . 6_565 ?
O1 Tb3 O3 126.60(9) 8 3_455 ?
O1 Tb3 O3 78.02(10) . 3_455 ?
O3 Tb3 O3 75.72(14) 6_565 3_455 ?
O1 Tb3 O6 137.70(7) 8 6_565 ?
O1 Tb3 O6 137.70(7) . 6_565 ?
O3 Tb3 O6 84.37(10) 6_565 6_565 ?
O3 Tb3 O6 84.37(10) 3_455 6_565 ?
O1 Tb3 O2 118.25(9) 8 . ?
O1 Tb3 O2 77.64(9) . . ?
O3 Tb3 O2 154.21(9) 6_565 . ?
O3 Tb3 O2 104.84(9) 3_455 . ?
O6 Tb3 O2 70.17(10) 6_565 . ?
O1 Tb3 O2 77.64(9) 8 8 ?
O1 Tb3 O2 118.25(9) . 8 ?
O3 Tb3 O2 104.84(9) 6_565 8 ?
O3 Tb3 O2 154.21(9) 3_455 8 ?
O6 Tb3 O2 70.17(10) 6_565 8 ?
O2 Tb3 O2 63.32(12) . 8 ?
O1 Tb3 Mo3 118.65(7) 8 6_565 ?
O1 Tb3 Mo3 118.65(7) . 6_565 ?
O3 Tb3 Mo3 114.45(7) 6_565 6_565 ?
O3 Tb3 Mo3 114.45(7) 3_455 6_565 ?
O6 Tb3 Mo3 38.76(10) 6_565 6_565 ?
O2 Tb3 Mo3 41.12(6) . 6_565 ?
O2 Tb3 Mo3 41.12(6) 8 6_565 ?
O1 Tb3 Tb4 94.45(7) 8 1_455 ?
O1 Tb3 Tb4 94.45(7) . 1_455 ?
O3 Tb3 Tb4 39.74(7) 6_565 1_455 ?
O3 Tb3 Tb4 39.74(7) 3_455 1_455 ?
O6 Tb3 Tb4 95.97(10) 6_565 1_455 ?
O2 Tb3 Tb4 144.26(6) . 1_455 ?
O2 Tb3 Tb4 144.26(6) 8 1_455 ?
Mo3 Tb3 Tb4 134.732(12) 6_565 1_455 ?
O1 Tb3 Tb2 40.66(7) 8 1_554 ?
O1 Tb3 Tb2 105.81(7) . 1_554 ?
O3 Tb3 Tb2 37.51(7) 6_565 1_554 ?
O3 Tb3 Tb2 99.96(7) 3_455 1_554 ?
O6 Tb3 Tb2 115.02(5) 6_565 1_554 ?
O2 Tb3 Tb2 155.11(6) . 1_554 ?
O2 Tb3 Tb2 94.64(6) 8 1_554 ?
Mo3 Tb3 Tb2 127.652(5) 6_565 1_554 ?
Tb4 Tb3 Tb2 60.628(6) 1_455 1_554 ?
O1 Tb3 Tb2 105.81(7) 8 . ?
O1 Tb3 Tb2 40.66(7) . . ?
O3 Tb3 Tb2 99.96(7) 6_565 . ?
O3 Tb3 Tb2 37.51(7) 3_455 . ?
O6 Tb3 Tb2 115.02(5) 6_565 . ?
O2 Tb3 Tb2 94.64(6) . . ?
O2 Tb3 Tb2 155.11(6) 8 . ?
Mo3 Tb3 Tb2 127.652(5) 6_565 . ?
Tb4 Tb3 Tb2 60.628(6) 1_455 . ?
Tb2 Tb3 Tb2 103.837(10) 1_554 . ?
O1 Tb3 Tb1 101.24(7) 8 . ?
O1 Tb3 Tb1 36.36(7) . . ?
O3 Tb3 Tb1 161.54(7) 6_565 . ?
O3 Tb3 Tb1 90.65(7) 3_455 . ?
O6 Tb3 Tb1 106.96(6) 6_565 . ?
O2 Tb3 Tb1 41.28(6) . . ?
O2 Tb3 Tb1 92.87(6) 8 . ?
Mo3 Tb3 Tb1 82.343(8) 6_565 . ?
Tb4 Tb3 Tb1 122.861(6) 1_455 . ?
Tb2 Tb3 Tb1 137.418(9) 1_554 . ?
Tb2 Tb3 Tb1 62.238(6) . . ?
O3 Tb4 O3 77.44(14) 3 6_665 ?
O3 Tb4 O8 123.05(8) 3 6_665 ?
O3 Tb4 O8 76.74(8) 6_665 6_665 ?
O3 Tb4 O8 76.74(8) 3 2_645 ?
O3 Tb4 O8 123.05(8) 6_665 2_645 ?
O8 Tb4 O8 76.53(16) 6_665 2_645 ?
O3 Tb4 O7 138.40(8) 3 5_655 ?
O3 Tb4 O7 138.40(8) 6_665 5_655 ?
O8 Tb4 O7 91.28(8) 6_665 5_655 ?
O8 Tb4 O7 91.28(8) 2_645 5_655 ?
O3 Tb4 O2 112.26(9) 3 6_665 ?
O3 Tb4 O2 74.87(9) 6_665 6_665 ?
O8 Tb4 O2 108.50(10) 6_665 6_665 ?
O8 Tb4 O2 161.95(6) 2_645 6_665 ?
O7 Tb4 O2 71.54(10) 5_655 6_665 ?
O3 Tb4 O2 74.87(9) 3 3 ?
O3 Tb4 O2 112.26(9) 6_665 3 ?
O8 Tb4 O2 161.95(7) 6_665 3 ?
O8 Tb4 O2 108.50(10) 2_645 3 ?
O7 Tb4 O2 71.54(10) 5_655 3 ?
O2 Tb4 O2 61.51(12) 6_665 3 ?
O3 Tb4 Mo3 115.76(7) 3 . ?
O3 Tb4 Mo3 115.76(7) 6_665 . ?
O8 Tb4 Mo3 121.15(4) 6_665 . ?
O8 Tb4 Mo3 121.15(4) 2_645 . ?
O7 Tb4 Mo3 39.57(10) 5_655 . ?
O2 Tb4 Mo3 41.15(6) 6_665 . ?
O2 Tb4 Mo3 41.15(6) 3 . ?
O3 Tb4 Tb3 40.66(7) 3 1_655 ?
O3 Tb4 Tb3 40.66(7) 6_665 1_655 ?
O8 Tb4 Tb3 91.110(9) 6_665 1_655 ?
O8 Tb4 Tb3 91.110(9) 2_645 1_655 ?
O7 Tb4 Tb3 176.95(10) 5_655 1_655 ?
O2 Tb4 Tb3 105.89(6) 6_665 1_655 ?
O2 Tb4 Tb3 105.89(6) 3 1_655 ?
Mo3 Tb4 Tb3 137.379(12) . 1_655 ?
O3 Tb4 Tb4 101.61(7) 3 5_755 ?
O3 Tb4 Tb4 101.61(7) 6_665 5_755 ?
O8 Tb4 Tb4 38.27(8) 6_665 5_755 ?
O8 Tb4 Tb4 38.27(8) 2_645 5_755 ?
O7 Tb4 Tb4 91.63(10) 5_655 5_755 ?
O2 Tb4 Tb4 143.86(6) 6_665 5_755 ?
O2 Tb4 Tb4 143.86(6) 3 5_755 ?
Mo3 Tb4 Tb4 131.208(14) . 5_755 ?
Tb3 Tb4 Tb4 91.413(11) 1_655 5_755 ?
O3 Tb4 Tb2 37.98(7) 3 1_655 ?
O3 Tb4 Tb2 101.92(7) 6_665 1_655 ?
O8 Tb4 Tb2 101.84(7) 6_665 1_655 ?
O8 Tb4 Tb2 38.76(5) 2_645 1_655 ?
O7 Tb4 Tb2 119.58(4) 5_655 1_655 ?
O2 Tb4 Tb2 147.59(6) 6_665 1_655 ?
O2 Tb4 Tb2 91.77(6) 3 1_655 ?
Mo3 Tb4 Tb2 127.215(5) . 1_655 ?
Tb3 Tb4 Tb2 61.688(6) 1_655 1_655 ?
Tb4 Tb4 Tb2 68.532(7) 5_755 1_655 ?
O3 Tb4 Tb2 101.92(7) 3 1_654 ?
O3 Tb4 Tb2 37.98(7) 6_665 1_654 ?
O8 Tb4 Tb2 38.76(5) 6_665 1_654 ?
O8 Tb4 Tb2 101.84(7) 2_645 1_654 ?
O7 Tb4 Tb2 119.58(4) 5_655 1_654 ?
O2 Tb4 Tb2 91.77(6) 6_665 1_654 ?
O2 Tb4 Tb2 147.59(6) 3 1_654 ?
Mo3 Tb4 Tb2 127.215(5) . 1_654 ?
Tb3 Tb4 Tb2 61.688(6) 1_655 1_654 ?
Tb4 Tb4 Tb2 68.532(7) 5_755 1_654 ?
Tb2 Tb4 Tb2 105.348(9) 1_655 1_654 ?
O4 Mo1 O5 102.23(10) . . ?
O4 Mo1 O1 87.35(13) . . ?
O5 Mo1 O1 88.66(14) . . ?
O4 Mo1 O6 86.89(11) . . ?
O5 Mo1 O6 169.66(12) . . ?
O1 Mo1 O6 86.90(13) . . ?
O4 Mo1 O7 168.94(12) . . ?
O5 Mo1 O7 86.71(10) . . ?
O1 Mo1 O7 86.36(13) . . ?
O6 Mo1 O7 83.69(11) . . ?
O4 Mo1 Mo1 51.19(7) . 8_556 ?
O5 Mo1 Mo1 51.35(7) . 8_556 ?
O1 Mo1 Mo1 91.52(8) . 8_556 ?
O6 Mo1 Mo1 138.08(8) . 8_556 ?
O7 Mo1 Mo1 138.06(8) . 8_556 ?
O4 Mo1 Mo2 48.51(11) . . ?
O5 Mo1 Mo2 98.48(9) . . ?
O1 Mo1 Mo2 135.84(8) . . ?
O6 Mo1 Mo2 91.21(10) . . ?
O7 Mo1 Mo2 137.28(11) . . ?
Mo1 Mo1 Mo2 61.897(8) 8_556 . ?
O4 Mo1 Mo2 99.20(9) . 5_656 ?
O5 Mo1 Mo2 47.86(11) . 5_656 ?
O1 Mo1 Mo2 136.50(8) . 5_656 ?
O6 Mo1 Mo2 136.10(11) . 5_656 ?
O7 Mo1 Mo2 91.61(9) . 5_656 ?
Mo1 Mo1 Mo2 62.242(8) 8_556 5_656 ?
Mo2 Mo1 Mo2 63.602(17) . 5_656 ?
O4 Mo1 Mo3 91.71(9) . . ?
O5 Mo1 Mo3 137.08(11) . . ?
O1 Mo1 Mo3 132.85(8) . . ?
O6 Mo1 Mo3 46.03(11) . . ?
O7 Mo1 Mo3 85.93(9) . . ?
Mo1 Mo1 Mo3 123.417(8) 8_556 . ?
Mo2 Mo1 Mo3 61.600(9) . . ?
Mo2 Mo1 Mo3 90.172(14) 5_656 . ?
O4 Mo1 Mo3 138.28(11) . 5_655 ?
O5 Mo1 Mo3 90.66(9) . 5_655 ?
O1 Mo1 Mo3 132.98(8) . 5_655 ?
O6 Mo1 Mo3 85.57(9) . 5_655 ?
O7 Mo1 Mo3 46.69(11) . 5_655 ?
Mo1 Mo1 Mo3 123.340(8) 8_556 5_655 ?
Mo2 Mo1 Mo3 90.698(14) . 5_655 ?
Mo2 Mo1 Mo3 61.155(9) 5_656 5_655 ?
Mo3 Mo1 Mo3 54.998(17) . 5_655 ?
O4 Mo1 Mo1 128.81(7) . 8 ?
O5 Mo1 Mo1 128.65(7) . 8 ?
O1 Mo1 Mo1 88.48(8) . 8 ?
O6 Mo1 Mo1 41.92(8) . 8 ?
O7 Mo1 Mo1 41.94(8) . 8 ?
Mo1 Mo1 Mo1 180.00(3) 8_556 8 ?
Mo2 Mo1 Mo1 118.103(8) . 8 ?
Mo2 Mo1 Mo1 117.758(8) 5_656 8 ?
Mo3 Mo1 Mo1 56.583(8) . 8 ?
Mo3 Mo1 Mo1 56.660(8) 5_655 8 ?
O4 Mo1 Tb2 99.51(10) . . ?
O5 Mo1 Tb2 43.75(11) . . ?
O1 Mo1 Tb2 45.04(8) . . ?
O6 Mo1 Tb2 130.50(11) . . ?
O7 Mo1 Tb2 82.37(9) . . ?
Mo1 Mo1 Tb2 67.368(6) 8_556 . ?
Mo2 Mo1 Tb2 129.224(12) . . ?
Mo2 Mo1 Tb2 91.588(12) 5_656 . ?
Mo3 Mo1 Tb2 168.216(13) . . ?
Mo3 Mo1 Tb2 116.292(14) 5_655 . ?
Mo1 Mo1 Tb2 112.632(6) 8 . ?
O5 Mo2 O4 171.47(16) 5_656 . ?
O5 Mo2 O2 87.20(11) 5_656 6_666 ?
O4 Mo2 O2 86.76(11) . 6_666 ?
O5 Mo2 O2 87.20(11) 5_656 3 ?
O4 Mo2 O2 86.76(11) . 3 ?
O2 Mo2 O2 89.78(15) 6_666 3 ?
O5 Mo2 Mo1 138.08(8) 5_656 . ?
O4 Mo2 Mo1 48.28(8) . . ?
O2 Mo2 Mo1 134.72(8) 6_666 . ?
O2 Mo2 Mo1 92.22(8) 3 . ?
O5 Mo2 Mo1 138.08(8) 5_656 8_556 ?
O4 Mo2 Mo1 48.28(9) . 8_556 ?
O2 Mo2 Mo1 92.22(8) 6_666 8_556 ?
O2 Mo2 Mo1 134.72(8) 3 8_556 ?
Mo1 Mo2 Mo1 56.207(16) . 8_556 ?
O5 Mo2 Mo1 47.90(9) 5_656 4_655 ?
O4 Mo2 Mo1 138.48(8) . 4_655 ?
O2 Mo2 Mo1 134.76(8) 6_666 4_655 ?
O2 Mo2 Mo1 92.68(8) 3 4_655 ?
Mo1 Mo2 Mo1 90.334(14) . 4_655 ?
Mo1 Mo2 Mo1 116.398(17) 8_556 4_655 ?
O5 Mo2 Mo1 47.90(9) 5_656 5_656 ?
O4 Mo2 Mo1 138.48(8) . 5_656 ?
O2 Mo2 Mo1 92.68(8) 6_666 5_656 ?
O2 Mo2 Mo1 134.76(8) 3 5_656 ?
Mo1 Mo2 Mo1 116.398(17) . 5_656 ?
Mo1 Mo2 Mo1 90.334(14) 8_556 5_656 ?
Mo1 Mo2 Mo1 55.515(16) 4_655 5_656 ?
O5 Mo2 Mo3 89.880(14) 5_656 . ?
O4 Mo2 Mo3 90.586(14) . . ?
O2 Mo2 Mo3 138.03(8) 6_666 . ?
O2 Mo2 Mo3 48.24(8) 3 . ?
Mo1 Mo2 Mo3 60.341(12) . . ?
Mo1 Mo2 Mo3 116.479(17) 8_556 . ?
Mo1 Mo2 Mo3 60.120(12) 4_655 . ?
Mo1 Mo2 Mo3 115.587(17) 5_656 . ?
O5 Mo2 Mo3 89.880(14) 5_656 1_556 ?
O4 Mo2 Mo3 90.586(14) . 1_556 ?
O2 Mo2 Mo3 48.24(8) 6_666 1_556 ?
O2 Mo2 Mo3 138.03(8) 3 1_556 ?
Mo1 Mo2 Mo3 116.479(17) . 1_556 ?
Mo1 Mo2 Mo3 60.341(12) 8_556 1_556 ?
Mo1 Mo2 Mo3 115.587(17) 4_655 1_556 ?
Mo1 Mo2 Mo3 60.120(12) 5_656 1_556 ?
Mo3 Mo2 Mo3 173.69(2) . 1_556 ?
O5 Mo2 Mo2 93.56(11) 5_656 5_656 ?
O4 Mo2 Mo2 94.97(11) . 5_656 ?
O2 Mo2 Mo2 135.11(8) 6_666 5_656 ?
O2 Mo2 Mo2 135.11(8) 3 5_656 ?
Mo1 Mo2 Mo2 58.725(15) . 5_656 ?
Mo1 Mo2 Mo2 58.725(15) 8_556 5_656 ?
Mo1 Mo2 Mo2 57.673(15) 4_655 5_656 ?
Mo1 Mo2 Mo2 57.673(15) 5_656 5_656 ?
Mo3 Mo2 Mo2 86.863(12) . 5_656 ?
Mo3 Mo2 Mo2 86.863(12) 1_556 5_656 ?
O5 Mo2 Tb1 84.93(11) 5_656 6_666 ?
O4 Mo2 Tb1 86.54(11) . 6_666 ?
O2 Mo2 Tb1 44.90(8) 6_666 6_666 ?
O2 Mo2 Tb1 44.90(8) 3 6_666 ?
Mo1 Mo2 Tb1 122.531(15) . 6_666 ?
Mo1 Mo2 Tb1 122.531(15) 8_556 6_666 ?
Mo1 Mo2 Tb1 121.064(15) 4_655 6_666 ?
Mo1 Mo2 Tb1 121.064(15) 5_656 6_666 ?
Mo3 Mo2 Tb1 93.128(12) . 6_666 ?
Mo3 Mo2 Tb1 93.128(12) 1_556 6_666 ?
Mo2 Mo2 Tb1 178.49(2) 5_656 6_666 ?
O6 Mo3 O7 175.00(16) . 5_655 ?
O6 Mo3 O2 87.25(12) . 3 ?
O7 Mo3 O2 88.92(11) 5_655 3 ?
O6 Mo3 O2 87.25(12) . 6_665 ?
O7 Mo3 O2 88.92(11) 5_655 6_665 ?
O2 Mo3 O2 79.98(15) 3 6_665 ?
O6 Mo3 Mo3 92.70(12) . 5_655 ?
O7 Mo3 Mo3 92.30(11) 5_655 5_655 ?
O2 Mo3 Mo3 140.00(7) 3 5_655 ?
O2 Mo3 Mo3 140.00(7) 6_665 5_655 ?
O6 Mo3 Mo1 47.62(8) . 8 ?
O7 Mo3 Mo1 135.59(6) 5_655 8 ?
O2 Mo3 Mo1 134.27(8) 3 8 ?
O2 Mo3 Mo1 89.44(8) 6_665 8 ?
Mo3 Mo3 Mo1 62.612(16) 5_655 8 ?
O6 Mo3 Mo1 47.62(8) . . ?
O7 Mo3 Mo1 135.59(6) 5_655 . ?
O2 Mo3 Mo1 89.44(8) 3 . ?
O2 Mo3 Mo1 134.27(8) 6_665 . ?
Mo3 Mo3 Mo1 62.612(16) 5_655 . ?
Mo1 Mo3 Mo1 66.834(16) 8 . ?
O6 Mo3 Mo1 135.74(7) . 5_655 ?
O7 Mo3 Mo1 47.47(7) 5_655 5_655 ?
O2 Mo3 Mo1 135.77(8) 3 5_655 ?
O2 Mo3 Mo1 90.58(8) 6_665 5_655 ?
Mo3 Mo3 Mo1 62.389(16) 5_655 5_655 ?
Mo1 Mo3 Mo1 88.179(14) 8 5_655 ?
Mo1 Mo3 Mo1 125.002(17) . 5_655 ?
O6 Mo3 Mo1 135.74(7) . 4_655 ?
O7 Mo3 Mo1 47.47(7) 5_655 4_655 ?
O2 Mo3 Mo1 90.58(8) 3 4_655 ?
O2 Mo3 Mo1 135.77(8) 6_665 4_655 ?
Mo3 Mo3 Mo1 62.389(15) 5_655 4_655 ?
Mo1 Mo3 Mo1 125.002(17) 8 4_655 ?
Mo1 Mo3 Mo1 88.180(14) . 4_655 ?
Mo1 Mo3 Mo1 66.680(16) 5_655 4_655 ?
O6 Mo3 Mo2 89.499(14) . . ?
O7 Mo3 Mo2 90.228(14) 5_655 . ?
O2 Mo3 Mo2 46.87(8) 3 . ?
O2 Mo3 Mo2 126.85(8) 6_665 . ?
Mo3 Mo3 Mo2 93.133(12) 5_655 . ?
Mo1 Mo3 Mo2 124.802(18) 8 . ?
Mo1 Mo3 Mo2 58.059(12) . . ?
Mo1 Mo3 Mo2 125.338(17) 5_655 . ?
Mo1 Mo3 Mo2 58.724(12) 4_655 . ?
O6 Mo3 Mo2 89.499(14) . 1_554 ?
O7 Mo3 Mo2 90.228(14) 5_655 1_554 ?
O2 Mo3 Mo2 126.85(8) 3 1_554 ?
O2 Mo3 Mo2 46.87(8) 6_665 1_554 ?
Mo3 Mo3 Mo2 93.133(12) 5_655 1_554 ?
Mo1 Mo3 Mo2 58.059(12) 8 1_554 ?
Mo1 Mo3 Mo2 124.801(18) . 1_554 ?
Mo1 Mo3 Mo2 58.724(12) 5_655 1_554 ?
Mo1 Mo3 Mo2 125.338(17) 4_655 1_554 ?
Mo2 Mo3 Mo2 173.69(2) . 1_554 ?
O6 Mo3 Tb4 129.19(11) . . ?
O7 Mo3 Tb4 45.81(10) 5_655 . ?
O2 Mo3 Tb4 55.78(8) 3 . ?
O2 Mo3 Tb4 55.78(8) 6_665 . ?
Mo3 Mo3 Tb4 138.11(3) 5_655 . ?
Mo1 Mo3 Tb4 143.851(10) 8 . ?
Mo1 Mo3 Tb4 143.851(10) . . ?
Mo1 Mo3 Tb4 83.161(13) 5_655 . ?
Mo1 Mo3 Tb4 83.161(13) 4_655 . ?
Mo2 Mo3 Tb4 87.904(13) . . ?
Mo2 Mo3 Tb4 87.904(13) 1_554 . ?
Mo1 O1 Tb3 140.13(14) . . ?
Mo1 O1 Tb1 100.05(11) . . ?
Tb3 O1 Tb1 107.99(11) . . ?
Mo1 O1 Tb2 97.11(11) . . ?
Tb3 O1 Tb2 101.03(10) . . ?
Tb1 O1 Tb2 106.94(11) . . ?
Mo2 O2 Mo3 84.89(10) 6_566 6_565 ?
Mo2 O2 Tb1 98.38(11) 6_566 . ?
Mo3 O2 Tb1 176.16(14) 6_565 . ?
Mo2 O2 Tb3 126.86(13) 6_566 . ?
Mo3 O2 Tb3 85.24(10) 6_565 . ?
Tb1 O2 Tb3 94.35(9) . . ?
Mo2 O2 Tb4 124.00(12) 6_566 6_565 ?
Mo3 O2 Tb4 83.07(9) 6_565 6_565 ?
Tb1 O2 Tb4 93.40(9) . 6_565 ?
Tb3 O2 Tb4 106.29(10) . 6_565 ?
Tb4 O3 Tb1 112.13(12) 6_565 . ?
Tb4 O3 Tb2 104.52(10) 6_565 6_666 ?
Tb1 O3 Tb2 100.15(11) . 6_666 ?
Tb4 O3 Tb3 99.59(11) 6_565 6_665 ?
Tb1 O3 Tb3 132.89(12) . 6_665 ?
Tb2 O3 Tb3 104.62(11) 6_666 6_665 ?
Mo1 O4 Mo1 77.61(14) . 8_556 ?
Mo1 O4 Mo2 83.21(13) . . ?
Mo1 O4 Mo2 83.21(13) 8_556 . ?
Mo1 O4 Tb1 97.92(14) . . ?
Mo1 O4 Tb1 97.92(14) 8_556 . ?
Mo2 O4 Tb1 178.5(2) . . ?
Mo2 O5 Mo1 84.24(14) 5_656 8_556 ?
Mo2 O5 Mo1 84.24(14) 5_656 . ?
Mo1 O5 Mo1 77.30(14) 8_556 . ?
Mo2 O5 Tb2 176.2(2) 5_656 . ?
Mo1 O5 Tb2 98.73(14) 8_556 . ?
Mo1 O5 Tb2 98.73(14) . . ?
Mo3 O6 Mo1 86.35(13) . 8 ?
Mo3 O6 Mo1 86.35(13) . . ?
Mo1 O6 Mo1 96.15(16) 8 . ?
Mo3 O6 Tb3 94.13(16) . 6_665 ?
Mo1 O6 Tb3 131.91(8) 8 6_665 ?
Mo1 O6 Tb3 131.91(8) . 6_665 ?
Mo3 O7 Mo1 85.84(13) 5_655 . ?
Mo3 O7 Mo1 85.84(13) 5_655 8 ?
Mo1 O7 Mo1 96.11(15) . 8 ?
Mo3 O7 Tb4 94.62(14) 5_655 5_655 ?
Mo1 O7 Tb4 131.92(8) . 5_655 ?
Mo1 O7 Tb4 131.92(8) 8 5_655 ?
Tb4 O8 Tb4 103.47(16) 6_565 2_655 ?
Tb4 O8 Tb2 103.142(9) 6_565 6_666 ?
Tb4 O8 Tb2 123.276(9) 2_655 6_666 ?
Tb4 O8 Tb2 123.276(9) 6_565 2 ?
Tb4 O8 Tb2 103.142(9) 2_655 2 ?
Tb2 O8 Tb2 102.41(16) 6_666 2 ?

loop_
_geom_bond_atom_site_label_1
_geom_bond_atom_site_label_2
_geom_bond_distance
_geom_bond_site_symmetry_2
_geom_bond_publ_flag
Tb1 O3 2.263(3) 8_556 ?
Tb1 O3 2.263(3) . ?
Tb1 O1 2.317(3) . ?
Tb1 O1 2.317(3) 8_556 ?
Tb1 O4 2.397(4) . ?
Tb1 O2 2.459(3) . ?
Tb1 O2 2.459(3) 8_556 ?
Tb1 Mo1 3.3698(4) . ?
Tb1 Mo1 3.3698(4) 8_556 ?
Tb1 Mo2 3.4464(5) 6_566 ?
Tb1 Tb2 3.4757(4) 6_666 ?
Tb1 Tb3 3.7168(3) . ?
Tb2 O3 2.269(3) 3_455 ?
Tb2 O3 2.269(3) 6_566 ?
Tb2 O8 2.294(3) 2_545 ?
Tb2 O8 2.294(3) 6_566 ?
Tb2 O5 2.349(4) . ?
Tb2 O1 2.394(3) 8_556 ?
Tb2 O1 2.394(3) . ?
Tb2 Mo1 3.3567(4) 8_556 ?
Tb2 Mo1 3.3567(4) . ?
Tb2 Tb1 3.4757(4) 6_566 ?
Tb2 Tb4 3.5692(2) 1_455 ?
Tb2 Tb4 3.5692(2) 1_456 ?
Tb3 O1 2.277(3) 8 ?
Tb3 O1 2.277(3) . ?
Tb3 O3 2.287(3) 6_565 ?
Tb3 O3 2.287(3) 3_455 ?
Tb3 O6 2.370(4) 6_565 ?
Tb3 O2 2.607(3) . ?
Tb3 O2 2.607(3) 8 ?
Tb3 Mo3 3.2259(5) 6_565 ?
Tb3 Tb4 3.4613(4) 1_455 ?
Tb3 Tb2 3.6057(3) 1_554 ?
Tb4 O3 2.244(3) 3 ?
Tb4 O3 2.244(3) 6_665 ?
Tb4 O8 2.262(2) 6_665 ?
Tb4 O8 2.262(2) 2_645 ?
Tb4 O7 2.311(4) 5_655 ?
Tb4 O2 2.675(3) 6_665 ?
Tb4 O2 2.675(3) 3 ?
Tb4 Mo3 3.2119(5) . ?
Tb4 Tb3 3.4613(4) 1_655 ?
Tb4 Tb4 3.5515(5) 5_755 ?
Tb4 Tb2 3.5692(2) 1_655 ?
Tb4 Tb2 3.5692(2) 1_654 ?
Mo1 O4 2.061(3) . ?
Mo1 O5 2.068(3) . ?
Mo1 O1 2.075(3) . ?
Mo1 O6 2.078(3) . ?
Mo1 O7 2.079(2) . ?
Mo1 Mo1 2.5835(6) 8_556 ?
Mo1 Mo2 2.7422(5) . ?
Mo1 Mo2 2.7735(5) 5_656 ?
Mo1 Mo3 2.8081(5) . ?
Mo1 Mo3 2.8138(5) 5_655 ?
Mo1 Mo1 3.0929(6) 8 ?
Mo2 O5 2.067(4) 5_656 ?
Mo2 O4 2.068(4) . ?
Mo2 O2 2.083(3) 6_666 ?
Mo2 O2 2.083(3) 3 ?
Mo2 Mo1 2.7422(5) 8_556 ?
Mo2 Mo1 2.7735(5) 4_655 ?
Mo2 Mo1 2.7735(5) 5_656 ?
Mo2 Mo3 2.84250(10) . ?
Mo2 Mo3 2.84250(10) 1_556 ?
Mo2 Mo2 2.9067(9) 5_656 ?
Mo2 Tb1 3.4464(5) 6_666 ?
Mo3 O6 2.025(4) . ?
Mo3 O7 2.053(4) 5_655 ?
Mo3 O2 2.129(3) 3 ?
Mo3 O2 2.129(3) 6_665 ?
Mo3 Mo3 2.5958(9) 5_655 ?
Mo3 Mo1 2.8081(5) 8 ?
Mo3 Mo1 2.8138(5) 5_655 ?
Mo3 Mo1 2.8138(5) 4_655 ?
Mo3 Mo2 2.84250(11) 1_554 ?
O2 Mo2 2.083(3) 6_566 ?
O2 Mo3 2.129(3) 6_565 ?
O2 Tb4 2.675(3) 6_565 ?
O3 Tb4 2.244(3) 6_565 ?
O3 Tb2 2.269(3) 6_666 ?
O3 Tb3 2.287(3) 6_665 ?
O4 Mo1 2.061(3) 8_556 ?
O5 Mo2 2.067(4) 5_656 ?
O5 Mo1 2.068(3) 8_556 ?
O6 Mo1 2.078(3) 8 ?
O6 Tb3 2.370(4) 6_665 ?
O7 Mo3 2.053(4) 5_655 ?
O7 Mo1 2.079(2) 8 ?
O7 Tb4 2.311(4) 5_655 ?
O8 Tb4 2.262(2) 6_565 ?
O8 Tb4 2.262(2) 2_655 ?
O8 Tb2 2.294(3) 6_666 ?
O8 Tb2 2.294(3) 2 ?
